data_7135095
loop_
_publ_author_name
'Murali, Anna Chandrasekar'
'Raj, Ankit'
'Veerapathiran, Sabari'
'Senanayak, Satyaprasad P.'
'Venkatasubbaiah, Krishnan'
'Chandrasekhar, Vadapalli'

_publ_section_title
;
 Highly emissive boron-&#x3b1;-thioimidinates: substituent control of
 photophysics and charge transport properties.
;
_journal_issue 93
_journal_name_full 'Chemical communications (Cambridge, England)'
_journal_page_first 18396
_journal_page_last 18399
_journal_paper_doi 10.1039/d5cc05332c
_journal_volume 61
_journal_year 2025
_chemical_formula_moiety 'C28 H16 B F10 N3 S'
_chemical_formula_sum 'C28 H16 B F10 N3 S'
_chemical_formula_weight 627.31
_space_group_crystal_system triclinic
_space_group_IT_number 2
_space_group_name_Hall '-P 1'
_space_group_name_H-M_alt 'P -1'
_atom_sites_solution_hydrogens geom
_atom_sites_solution_primary dual
_audit_creation_date 2024-10-07
_audit_creation_method
;
Olex2 1.5
(compiled 2022.04.07 svn.rca3783a0 for OlexSys, GUI svn.r6498)
;
_audit_update_record
;
2025-09-11 deposited with the CCDC.	2025-10-16 downloaded from the CCDC.
;
_cell_angle_alpha 105.553(3)
_cell_angle_beta 90.551(2)
_cell_angle_gamma 113.918(3)
_cell_formula_units_Z 2
_cell_length_a 9.8457(3)
_cell_length_b 10.5640(4)
_cell_length_c 13.7846(4)
_cell_measurement_reflns_used 17989
_cell_measurement_temperature 100.00(10)
_cell_measurement_theta_max 30.4680
_cell_measurement_theta_min 2.9160
_cell_volume 1251.18(8)
_computing_cell_refinement 'CrysAlisPro 1.171.39.29d (Rigaku OD, 2017)'
_computing_data_collection 'CrysAlisPro 1.171.39.29d (Rigaku OD, 2017)'
_computing_data_reduction 'CrysAlisPro 1.171.39.29d (Rigaku OD, 2017)'
_computing_molecular_graphics 'Olex2 1.5 (Dolomanov et al., 2009)'
_computing_publication_material 'Olex2 1.5 (Dolomanov et al., 2009)'
_computing_structure_refinement 'SHELXL 2018/3 (Sheldrick, 2015)'
_computing_structure_solution 'SHELXT 2018/2 (Sheldrick, 2018)'
_diffrn_ambient_environment N~2~
_diffrn_ambient_temperature 100.00(10)
_diffrn_detector 'CCD plate'
_diffrn_measured_fraction_theta_full 0.999
_diffrn_measured_fraction_theta_max 0.910
_diffrn_measurement_details
;
List of Runs (angles in degrees, time in seconds):

  # Type    Start    End  Width  t~exp~   \w     \q     \k     \f   Frames
#--------------------------------------------------------------------------
  1  \w     50.00 100.00   0.50    1.74    --   11.00  77.00  30.00  100
  2  \w     50.00 100.00   0.50    1.74    --   11.00  77.00-120.00  100
  3  \w     50.00 100.00   0.50    1.74    --   11.00  77.00 -30.00  100
  4  \w    -76.00  50.00   0.50    1.74    --   11.00 -77.00   0.00  252
  5  \w    -63.00  31.00   0.50    1.74    --  -11.50 -82.00-120.00  188
  6  \w    -41.00  77.00   0.50    1.74    --  -11.50  57.00 -60.00  236
  7  \w   -100.00  29.00   0.50    1.74    --  -11.50 -38.00  60.00  258
  8  \w    -63.00  31.00   0.50    1.74    --  -11.50 -82.00  60.00  188
  9  \w    -63.00  31.00   0.50    1.74    --  -11.50 -82.00-180.00  188
 10  \w    -63.00  23.00   0.50    1.74    --   11.00 -82.00 150.00  172
;
_diffrn_measurement_device 'four-circle diffractometer'
_diffrn_measurement_device_type 'XtaLAB AFC12 (RINC): Kappa single'
_diffrn_measurement_method '\w scans'
_diffrn_orient_matrix_type 'CrysAlisPro convention (1999,Acta A55,543-557)'
_diffrn_orient_matrix_UB_11 0.0237403000
_diffrn_orient_matrix_UB_12 -0.0461045000
_diffrn_orient_matrix_UB_13 0.0173853000
_diffrn_orient_matrix_UB_21 -0.0369511000
_diffrn_orient_matrix_UB_22 -0.0567338000
_diffrn_orient_matrix_UB_23 -0.0455734000
_diffrn_orient_matrix_UB_31 0.0663026000
_diffrn_orient_matrix_UB_32 0.0239753000
_diffrn_orient_matrix_UB_33 -0.0229367000
_diffrn_radiation_monochromator graphite
_diffrn_radiation_probe x-ray
_diffrn_radiation_type 'Mo K\a'
_diffrn_radiation_wavelength 0.71073
_diffrn_reflns_av_R_equivalents 0.0348
_diffrn_reflns_av_unetI/netI 0.0272
_diffrn_reflns_Laue_measured_fraction_full 0.999
_diffrn_reflns_Laue_measured_fraction_max 0.910
_diffrn_reflns_limit_h_max 13
_diffrn_reflns_limit_h_min -13
_diffrn_reflns_limit_k_max 15
_diffrn_reflns_limit_k_min -14
_diffrn_reflns_limit_l_max 19
_diffrn_reflns_limit_l_min -18
_diffrn_reflns_number 32760
_diffrn_reflns_point_group_measured_fraction_full 0.999
_diffrn_reflns_point_group_measured_fraction_max 0.910
_diffrn_reflns_theta_full 25.242
_diffrn_reflns_theta_max 30.587
_diffrn_reflns_theta_min 2.581
_diffrn_source 'fine-focus sealed X-ray tube'
_diffrn_source_type 'Enhance (Mo) X-ray Source'
_exptl_absorpt_coefficient_mu 0.231
_exptl_absorpt_correction_T_max 1.00000
_exptl_absorpt_correction_T_min 0.80931
_exptl_absorpt_correction_type multi-scan
_exptl_absorpt_process_details
;
CrysAlisPro 1.171.39.29d (Rigaku Oxford Diffraction, 2017)
Empirical absorption correction using spherical harmonics,
 implemented in SCALE3 ABSPACK scaling algorithm.
;
_exptl_crystal_colour 'clear reddish blue'
_exptl_crystal_colour_lustre clear
_exptl_crystal_colour_modifier reddish
_exptl_crystal_colour_primary blue
_exptl_crystal_density_diffrn 1.665
_exptl_crystal_description rhombohedral
_exptl_crystal_F_000 632
_exptl_crystal_preparation Dichloromethane/n-hexane
_exptl_crystal_recrystallization_method 'Slow evaporation'
_exptl_crystal_size_max 0.16
_exptl_crystal_size_mid 0.14
_exptl_crystal_size_min 0.12
_refine_diff_density_max 0.419
_refine_diff_density_min -0.288
_refine_diff_density_rms 0.056
_refine_ls_extinction_method none
_refine_ls_goodness_of_fit_ref 1.066
_refine_ls_hydrogen_treatment constr
_refine_ls_matrix_type full
_refine_ls_number_parameters 390
_refine_ls_number_reflns 6990
_refine_ls_number_restraints 0
_refine_ls_restrained_S_all 1.066
_refine_ls_R_factor_all 0.0390
_refine_ls_R_factor_gt 0.0337
_refine_ls_shift/su_max 0.001
_refine_ls_shift/su_mean 0.000
_refine_ls_structure_factor_coef Fsqd
_refine_ls_weighting_details 'w=1/[\s^2^(Fo^2^)+(0.0449P)^2^+0.4319P] where P=(Fo^2^+2Fc^2^)/3'
_refine_ls_weighting_scheme calc
_refine_ls_wR_factor_gt 0.0884
_refine_ls_wR_factor_ref 0.0913
_reflns_Friedel_coverage 0.000
_reflns_number_gt 6120
_reflns_number_total 6990
_reflns_threshold_expression 'I > 2\s(I)'
_cod_data_source_file d5cc05332c2.cif
_cod_data_source_block vc2064
_cod_depositor_comments 'Adding full bibliography for 7135092--7135095.cif.'
_cod_database_code 7135095
_shelx_shelxl_version_number 2018/3
_chemical_oxdiff_formula CHNSBF
_shelx_space_group_comment
;
The symmetry employed for this shelxl refinement is uniquely defined
by the following loop, which should always be used as a source of
symmetry information in preference to the above space-group names.
They are only intended as comments.
;
_shelx_estimated_absorpt_t_max 0.973
_shelx_estimated_absorpt_t_min 0.964
_olex2_refinement_description
;
1. Fixed Uiso
 At 1.2 times of:
  All C(H) groups, All N(H) groups
 At 1.5 times of:
  All C(H,H,H) groups
2.a Aromatic/amide H refined with riding coordinates:
 N2(H2), C5(H5), C4(H4), C16(H16), C8(H8), C7(H7), C12(H12), C14(H14),
 C15(H15), C13(H13)
2.b Idealised Me refined as rotating group:
 C10(H10A,H10B,H10C), C9(H9A,H9B,H9C)
;
_olex2_submission_special_instructions 'No special instructions were received'
_oxdiff_exptl_absorpt_empirical_details
;
Empirical correction (ABSPACK) includes:
- Absorption correction using spherical harmonics
- Frame scaling
;
_oxdiff_exptl_absorpt_empirical_full_max 1.330
_oxdiff_exptl_absorpt_empirical_full_min 0.768

loop_
_space_group_symop_operation_xyz
'x, y, z'
'-x, -y, -z'

loop_
_atom_site_label
_atom_site_type_symbol
_atom_site_fract_x
_atom_site_fract_y
_atom_site_fract_z
_atom_site_U_iso_or_equiv
_atom_site_adp_type
_atom_site_occupancy
_atom_site_site_symmetry_order
_atom_site_calc_flag
_atom_site_refinement_flags_posn
_atom_site_refinement_flags_adp
_atom_site_refinement_flags_occupancy
_atom_site_disorder_assembly
_atom_site_disorder_group
S1 S 0.47810(3) 0.84588(3) 0.40937(2) 0.01201(7) Uani 1 1 d . . . . .
F1 F 0.10799(8) 0.59042(8) 0.14355(5) 0.01895(15) Uani 1 1 d . . . . .
F5 F 0.60563(8) 0.95784(8) 0.24020(5) 0.01846(15) Uani 1 1 d . . . . .
F6 F 0.32556(8) 0.46402(8) 0.10026(5) 0.01921(15) Uani 1 1 d . . . . .
F10 F 0.73735(8) 0.77953(8) 0.35792(5) 0.01942(15) Uani 1 1 d . . . . .
F4 F 0.54507(8) 1.10000(8) 0.12436(6) 0.02200(16) Uani 1 1 d . . . . .
F2 F 0.05390(8) 0.72969(9) 0.02521(6) 0.02276(16) Uani 1 1 d . . . . .
F9 F 0.89281(8) 0.63835(9) 0.27361(6) 0.02485(17) Uani 1 1 d . . . . .
F3 F 0.27006(9) 0.98750(9) 0.01433(6) 0.02359(17) Uani 1 1 d . . . . .
F7 F 0.48568(9) 0.31998(8) 0.01786(6) 0.02539(17) Uani 1 1 d . . . . .
F8 F 0.77215(10) 0.40443(9) 0.10505(6) 0.02953(19) Uani 1 1 d . . . . .
N2 N 0.26418(11) 0.57629(10) 0.30329(7) 0.01313(18) Uani 1 1 d . . . . .
H2 H 0.186157 0.527889 0.255659 0.016 Uiso 1 1 calc R U . . .
N1 N 0.36602(11) 0.60011(10) 0.46596(7) 0.01354(19) Uani 1 1 d . . . . .
N3 N 0.92741(11) 0.93748(11) 0.81336(7) 0.0172(2) Uani 1 1 d . . . . .
C17 C 0.35905(12) 0.77058(12) 0.20217(8) 0.0126(2) Uani 1 1 d . . . . .
C5 C 0.82571(13) 0.97246(13) 0.66704(8) 0.0150(2) Uani 1 1 d . . . . .
H5 H 0.911543 1.061011 0.675229 0.018 Uiso 1 1 calc R U . . .
C18 C 0.22128(13) 0.71805(13) 0.14349(8) 0.0142(2) Uani 1 1 d . . . . .
C1 C 0.25356(12) 0.54002(12) 0.38814(8) 0.0124(2) Uani 1 1 d . . . . .
C3 C 0.58374(12) 0.79254(12) 0.57225(8) 0.0127(2) Uani 1 1 d . . . . .
C11 C 0.11244(12) 0.42400(12) 0.40052(8) 0.0129(2) Uani 1 1 d . . . . .
C28 C 0.66625(13) 0.66635(13) 0.27419(8) 0.0145(2) Uani 1 1 d . . . . .
C2 C 0.47104(12) 0.73352(12) 0.48358(8) 0.0122(2) Uani 1 1 d . . . . .
C23 C 0.51971(12) 0.62745(12) 0.23482(8) 0.0124(2) Uani 1 1 d . . . . .
C6 C 0.81388(13) 0.89281(13) 0.73693(8) 0.0137(2) Uani 1 1 d . . . . .
C4 C 0.71354(13) 0.92235(12) 0.58722(8) 0.0141(2) Uani 1 1 d . . . . .
H4 H 0.724235 0.977125 0.540953 0.017 Uiso 1 1 calc R U . . .
C20 C 0.29855(14) 0.91722(14) 0.07412(9) 0.0173(2) Uani 1 1 d . . . . .
C22 C 0.46552(12) 0.89925(12) 0.19036(8) 0.0138(2) Uani 1 1 d . . . . .
C16 C -0.02392(13) 0.39126(13) 0.34603(9) 0.0166(2) Uani 1 1 d . . . . .
H16 H -0.026891 0.444648 0.301114 0.020 Uiso 1 1 calc R U . . .
C21 C 0.43803(13) 0.97395(13) 0.12973(9) 0.0158(2) Uani 1 1 d . . . . .
C27 C 0.75125(13) 0.59372(14) 0.23131(9) 0.0180(2) Uani 1 1 d . . . . .
C25 C 0.54685(14) 0.43403(13) 0.10166(9) 0.0182(2) Uani 1 1 d . . . . .
C24 C 0.46657(13) 0.51036(13) 0.14639(8) 0.0146(2) Uani 1 1 d . . . . .
C8 C 0.56918(13) 0.71643(13) 0.64434(8) 0.0143(2) Uani 1 1 d . . . . .
H8 H 0.481174 0.630142 0.637490 0.017 Uiso 1 1 calc R U . . .
C19 C 0.18923(13) 0.78795(13) 0.08052(8) 0.0164(2) Uani 1 1 d . . . . .
C7 C 0.68035(13) 0.76508(13) 0.72446(8) 0.0154(2) Uani 1 1 d . . . . .
H7 H 0.667340 0.712150 0.772177 0.019 Uiso 1 1 calc R U . . .
C12 C 0.11573(13) 0.34589(13) 0.46725(9) 0.0168(2) Uani 1 1 d . . . . .
H12 H 0.207603 0.368627 0.505639 0.020 Uiso 1 1 calc R U . . .
C26 C 0.69111(15) 0.47613(14) 0.14527(9) 0.0195(2) Uani 1 1 d . . . . .
C14 C -0.15100(14) 0.20230(14) 0.42245(9) 0.0195(2) Uani 1 1 d . . . . .
H14 H -0.240547 0.126221 0.429605 0.023 Uiso 1 1 calc R U . . .
C15 C -0.15522(14) 0.28103(14) 0.35716(10) 0.0195(2) Uani 1 1 d . . . . .
H15 H -0.247772 0.259485 0.320205 0.023 Uiso 1 1 calc R U . . .
C13 C -0.01603(14) 0.23482(14) 0.47716(9) 0.0200(2) Uani 1 1 d . . . . .
H13 H -0.013594 0.180811 0.521737 0.024 Uiso 1 1 calc R U . . .
C10 C 1.07178(14) 1.05606(14) 0.81515(9) 0.0211(2) Uani 1 1 d . . . . .
H10A H 1.112179 1.031860 0.751586 0.032 Uiso 1 1 calc R U . . .
H10B H 1.141684 1.070938 0.872587 0.032 Uiso 1 1 calc R U . . .
H10C H 1.058423 1.145034 0.822484 0.032 Uiso 1 1 calc R U . . .
C9 C 0.92267(15) 0.84350(14) 0.87496(9) 0.0209(2) Uani 1 1 d . . . . .
H9A H 0.829901 0.818665 0.906061 0.031 Uiso 1 1 calc R U . . .
H9B H 1.009116 0.894031 0.928376 0.031 Uiso 1 1 calc R U . . .
H9C H 0.925789 0.754603 0.831854 0.031 Uiso 1 1 calc R U . . .
B1 B 0.40275(14) 0.69718(13) 0.28040(9) 0.0118(2) Uani 1 1 d . . . . .

loop_
_atom_site_aniso_label
_atom_site_aniso_U_11
_atom_site_aniso_U_22
_atom_site_aniso_U_33
_atom_site_aniso_U_23
_atom_site_aniso_U_13
_atom_site_aniso_U_12
S1 0.01460(13) 0.01045(13) 0.01101(12) 0.00340(9) 0.00112(9) 0.00522(10)
F1 0.0135(3) 0.0185(4) 0.0210(3) 0.0069(3) -0.0016(3) 0.0024(3)
F5 0.0131(3) 0.0193(4) 0.0208(3) 0.0101(3) -0.0009(3) 0.0022(3)
F6 0.0177(3) 0.0175(4) 0.0170(3) 0.0007(3) -0.0007(3) 0.0051(3)
F10 0.0165(3) 0.0219(4) 0.0172(3) -0.0003(3) -0.0008(3) 0.0094(3)
F4 0.0238(4) 0.0189(4) 0.0259(4) 0.0141(3) 0.0057(3) 0.0069(3)
F2 0.0189(4) 0.0296(4) 0.0211(4) 0.0073(3) -0.0043(3) 0.0118(3)
F9 0.0193(4) 0.0318(4) 0.0280(4) 0.0065(3) 0.0026(3) 0.0167(3)
F3 0.0302(4) 0.0298(4) 0.0225(4) 0.0157(3) 0.0038(3) 0.0191(3)
F7 0.0330(4) 0.0179(4) 0.0200(4) -0.0026(3) 0.0049(3) 0.0107(3)
F8 0.0320(4) 0.0290(4) 0.0336(4) 0.0034(3) 0.0115(3) 0.0223(4)
N2 0.0130(4) 0.0124(4) 0.0123(4) 0.0034(3) 0.0011(3) 0.0040(4)
N1 0.0129(4) 0.0133(5) 0.0146(4) 0.0058(3) 0.0020(3) 0.0047(4)
N3 0.0171(5) 0.0187(5) 0.0156(5) 0.0074(4) -0.0015(4) 0.0059(4)
C17 0.0138(5) 0.0136(5) 0.0114(5) 0.0032(4) 0.0028(4) 0.0073(4)
C5 0.0147(5) 0.0131(5) 0.0159(5) 0.0055(4) 0.0013(4) 0.0038(4)
C18 0.0144(5) 0.0148(5) 0.0134(5) 0.0038(4) 0.0029(4) 0.0064(4)
C1 0.0126(5) 0.0111(5) 0.0145(5) 0.0040(4) 0.0026(4) 0.0060(4)
C3 0.0129(5) 0.0136(5) 0.0126(5) 0.0046(4) 0.0023(4) 0.0062(4)
C11 0.0129(5) 0.0106(5) 0.0140(5) 0.0031(4) 0.0035(4) 0.0041(4)
C28 0.0175(5) 0.0145(5) 0.0129(5) 0.0054(4) 0.0031(4) 0.0074(4)
C2 0.0126(5) 0.0133(5) 0.0121(5) 0.0044(4) 0.0031(4) 0.0065(4)
C23 0.0147(5) 0.0113(5) 0.0129(5) 0.0063(4) 0.0042(4) 0.0054(4)
C6 0.0149(5) 0.0158(5) 0.0116(5) 0.0038(4) 0.0014(4) 0.0078(4)
C4 0.0159(5) 0.0134(5) 0.0139(5) 0.0060(4) 0.0017(4) 0.0060(4)
C20 0.0243(6) 0.0219(6) 0.0140(5) 0.0086(4) 0.0041(4) 0.0158(5)
C22 0.0132(5) 0.0161(5) 0.0130(5) 0.0042(4) 0.0013(4) 0.0071(4)
C16 0.0153(5) 0.0158(5) 0.0205(5) 0.0082(4) 0.0034(4) 0.0067(5)
C21 0.0189(5) 0.0149(5) 0.0160(5) 0.0072(4) 0.0055(4) 0.0078(5)
C27 0.0173(5) 0.0212(6) 0.0203(5) 0.0094(5) 0.0051(4) 0.0108(5)
C25 0.0257(6) 0.0131(5) 0.0148(5) 0.0032(4) 0.0058(4) 0.0076(5)
C24 0.0161(5) 0.0136(5) 0.0143(5) 0.0060(4) 0.0032(4) 0.0054(4)
C8 0.0145(5) 0.0136(5) 0.0147(5) 0.0061(4) 0.0028(4) 0.0048(4)
C19 0.0159(5) 0.0217(6) 0.0136(5) 0.0032(4) -0.0001(4) 0.0112(5)
C7 0.0180(5) 0.0164(5) 0.0138(5) 0.0076(4) 0.0024(4) 0.0073(5)
C12 0.0165(5) 0.0169(6) 0.0155(5) 0.0065(4) 0.0015(4) 0.0047(5)
C26 0.0250(6) 0.0187(6) 0.0219(6) 0.0080(5) 0.0109(5) 0.0148(5)
C14 0.0166(6) 0.0161(6) 0.0217(6) 0.0066(4) 0.0060(4) 0.0023(5)
C15 0.0138(5) 0.0193(6) 0.0235(6) 0.0072(5) 0.0017(4) 0.0046(5)
C13 0.0217(6) 0.0187(6) 0.0182(5) 0.0097(5) 0.0040(4) 0.0044(5)
C10 0.0164(6) 0.0239(6) 0.0196(6) 0.0071(5) -0.0019(4) 0.0051(5)
C9 0.0261(6) 0.0201(6) 0.0183(5) 0.0072(5) -0.0034(5) 0.0109(5)
B1 0.0126(5) 0.0110(5) 0.0114(5) 0.0036(4) 0.0017(4) 0.0045(4)

loop_
_atom_type_symbol
_atom_type_description
_atom_type_scat_dispersion_real
_atom_type_scat_dispersion_imag
_atom_type_scat_source
C C 0.0033 0.0016 'International Tables Vol C Tables 4.2.6.8 and 6.1.1.4'
H H 0.0000 0.0000 'International Tables Vol C Tables 4.2.6.8 and 6.1.1.4'
B B 0.0013 0.0007 'International Tables Vol C Tables 4.2.6.8 and 6.1.1.4'
F F 0.0171 0.0103 'International Tables Vol C Tables 4.2.6.8 and 6.1.1.4'
N N 0.0061 0.0033 'International Tables Vol C Tables 4.2.6.8 and 6.1.1.4'
S S 0.1246 0.1234 'International Tables Vol C Tables 4.2.6.8 and 6.1.1.4'

loop_
_geom_angle_atom_site_label_1
_geom_angle_atom_site_label_2
_geom_angle_atom_site_label_3
_geom_angle
_geom_angle_site_symmetry_1
_geom_angle_site_symmetry_3
_geom_angle_publ_flag
C2 S1 B1 97.39(5) . . ?
C1 N2 H2 117.3 . . ?
C1 N2 B1 125.41(9) . . ?
B1 N2 H2 117.3 . . ?
C2 N1 C1 121.87(10) . . ?
C6 N3 C10 119.94(10) . . ?
C6 N3 C9 120.07(10) . . ?
C9 N3 C10 117.55(10) . . ?
C18 C17 C22 113.92(10) . . ?
C18 C17 B1 126.44(10) . . ?
C22 C17 B1 119.64(9) . . ?
C6 C5 H5 119.8 . . ?
C4 C5 H5 119.8 . . ?
C4 C5 C6 120.46(11) . . ?
F1 C18 C17 120.85(10) . . ?
F1 C18 C19 115.34(10) . . ?
C19 C18 C17 123.81(11) . . ?
N2 C1 N1 123.99(10) . . ?
N2 C1 C11 119.59(10) . . ?
N1 C1 C11 116.40(9) . . ?
C4 C3 C2 121.98(10) . . ?
C4 C3 C8 117.52(10) . . ?
C8 C3 C2 120.44(10) . . ?
C16 C11 C1 120.80(10) . . ?
C16 C11 C12 119.51(10) . . ?
C12 C11 C1 119.69(10) . . ?
F10 C28 C23 121.95(10) . . ?
F10 C28 C27 114.64(10) . . ?
C27 C28 C23 123.41(11) . . ?
N1 C2 S1 123.68(8) . . ?
N1 C2 C3 118.27(10) . . ?
C3 C2 S1 118.01(8) . . ?
C28 C23 C24 113.75(10) . . ?
C28 C23 B1 128.84(10) . . ?
C24 C23 B1 117.38(10) . . ?
N3 C6 C5 121.05(11) . . ?
N3 C6 C7 121.30(10) . . ?
C5 C6 C7 117.65(10) . . ?
C5 C4 C3 121.96(10) . . ?
C5 C4 H4 119.0 . . ?
C3 C4 H4 119.0 . . ?
F3 C20 C21 119.99(11) . . ?
F3 C20 C19 120.62(11) . . ?
C21 C20 C19 119.40(10) . . ?
F5 C22 C17 119.47(10) . . ?
F5 C22 C21 116.26(10) . . ?
C21 C22 C17 124.27(10) . . ?
C11 C16 H16 119.8 . . ?
C15 C16 C11 120.34(11) . . ?
C15 C16 H16 119.8 . . ?
F4 C21 C20 119.89(10) . . ?
F4 C21 C22 121.01(10) . . ?
C20 C21 C22 119.10(11) . . ?
F9 C27 C28 119.95(11) . . ?
F9 C27 C26 119.89(11) . . ?
C26 C27 C28 120.17(11) . . ?
F7 C25 C24 120.89(11) . . ?
F7 C25 C26 120.21(11) . . ?
C26 C25 C24 118.89(11) . . ?
F6 C24 C23 119.02(10) . . ?
F6 C24 C25 116.25(10) . . ?
C25 C24 C23 124.72(11) . . ?
C3 C8 H8 119.4 . . ?
C7 C8 C3 121.16(11) . . ?
C7 C8 H8 119.4 . . ?
F2 C19 C18 120.41(11) . . ?
F2 C19 C20 120.13(10) . . ?
C20 C19 C18 119.45(10) . . ?
C6 C7 H7 119.4 . . ?
C8 C7 C6 121.14(10) . . ?
C8 C7 H7 119.4 . . ?
C11 C12 H12 120.1 . . ?
C13 C12 C11 119.73(11) . . ?
C13 C12 H12 120.1 . . ?
F8 C26 C27 120.15(11) . . ?
F8 C26 C25 120.83(11) . . ?
C27 C26 C25 119.02(11) . . ?
C15 C14 H14 120.0 . . ?
C13 C14 H14 120.0 . . ?
C13 C14 C15 119.99(11) . . ?
C16 C15 C14 119.92(11) . . ?
C16 C15 H15 120.0 . . ?
C14 C15 H15 120.0 . . ?
C12 C13 H13 119.8 . . ?
C14 C13 C12 120.49(11) . . ?
C14 C13 H13 119.8 . . ?
N3 C10 H10A 109.5 . . ?
N3 C10 H10B 109.5 . . ?
N3 C10 H10C 109.5 . . ?
H10A C10 H10B 109.5 . . ?
H10A C10 H10C 109.5 . . ?
H10B C10 H10C 109.5 . . ?
N3 C9 H9A 109.5 . . ?
N3 C9 H9B 109.5 . . ?
N3 C9 H9C 109.5 . . ?
H9A C9 H9B 109.5 . . ?
H9A C9 H9C 109.5 . . ?
H9B C9 H9C 109.5 . . ?
N2 B1 S1 103.70(7) . . ?
N2 B1 C17 112.93(9) . . ?
N2 B1 C23 108.35(9) . . ?
C17 B1 S1 106.22(7) . . ?
C17 B1 C23 110.76(9) . . ?
C23 B1 S1 114.78(8) . . ?

loop_
_geom_bond_atom_site_label_1
_geom_bond_atom_site_label_2
_geom_bond_distance
_geom_bond_site_symmetry_2
_geom_bond_publ_flag
S1 C2 1.7452(11) . ?
S1 B1 1.9263(12) . ?
F1 C18 1.3576(13) . ?
F5 C22 1.3489(13) . ?
F6 C24 1.3551(13) . ?
F10 C28 1.3482(13) . ?
F4 C21 1.3438(14) . ?
F2 C19 1.3414(13) . ?
F9 C27 1.3450(14) . ?
F3 C20 1.3423(13) . ?
F7 C25 1.3419(13) . ?
F8 C26 1.3382(14) . ?
N2 H2 0.8800 . ?
N2 C1 1.3176(14) . ?
N2 B1 1.5503(15) . ?
N1 C1 1.3498(14) . ?
N1 C2 1.3207(15) . ?
N3 C6 1.3657(14) . ?
N3 C10 1.4592(16) . ?
N3 C9 1.4574(15) . ?
C17 C18 1.3892(15) . ?
C17 C22 1.3926(16) . ?
C17 B1 1.6307(16) . ?
C5 H5 0.9500 . ?
C5 C6 1.4166(15) . ?
C5 C4 1.3787(15) . ?
C18 C19 1.3877(16) . ?
C1 C11 1.4825(15) . ?
C3 C2 1.4555(15) . ?
C3 C4 1.4065(16) . ?
C3 C8 1.4114(15) . ?
C11 C16 1.3968(16) . ?
C11 C12 1.3986(16) . ?
C28 C23 1.3890(16) . ?
C28 C27 1.3876(17) . ?
C23 C24 1.3944(15) . ?
C23 B1 1.6483(16) . ?
C6 C7 1.4183(16) . ?
C4 H4 0.9500 . ?
C20 C21 1.3779(17) . ?
C20 C19 1.3805(18) . ?
C22 C21 1.3846(16) . ?
C16 H16 0.9500 . ?
C16 C15 1.3891(17) . ?
C27 C26 1.3786(17) . ?
C25 C24 1.3836(17) . ?
C25 C26 1.3801(18) . ?
C8 H8 0.9500 . ?
C8 C7 1.3778(15) . ?
C7 H7 0.9500 . ?
C12 H12 0.9500 . ?
C12 C13 1.3905(16) . ?
C14 H14 0.9500 . ?
C14 C15 1.3900(17) . ?
C14 C13 1.3872(18) . ?
C15 H15 0.9500 . ?
C13 H13 0.9500 . ?
C10 H10A 0.9800 . ?
C10 H10B 0.9800 . ?
C10 H10C 0.9800 . ?
C9 H9A 0.9800 . ?
C9 H9B 0.9800 . ?
C9 H9C 0.9800 . ?

loop_
_geom_torsion_atom_site_label_1
_geom_torsion_atom_site_label_2
_geom_torsion_atom_site_label_3
_geom_torsion_atom_site_label_4
_geom_torsion
_geom_torsion_site_symmetry_1
_geom_torsion_site_symmetry_2
_geom_torsion_site_symmetry_3
_geom_torsion_site_symmetry_4
_geom_torsion_publ_flag
F1 C18 C19 F2 0.26(15) . . . . ?
F1 C18 C19 C20 -178.86(10) . . . . ?
F5 C22 C21 F4 -2.03(16) . . . . ?
F5 C22 C21 C20 177.83(10) . . . . ?
F10 C28 C23 C24 178.26(10) . . . . ?
F10 C28 C23 B1 -3.85(18) . . . . ?
F10 C28 C27 F9 -0.08(16) . . . . ?
F10 C28 C27 C26 -179.91(10) . . . . ?
F9 C27 C26 F8 1.43(18) . . . . ?
F9 C27 C26 C25 -178.54(11) . . . . ?
F3 C20 C21 F4 0.34(17) . . . . ?
F3 C20 C21 C22 -179.52(10) . . . . ?
F3 C20 C19 F2 1.35(17) . . . . ?
F3 C20 C19 C18 -179.52(10) . . . . ?
F7 C25 C24 F6 -0.62(16) . . . . ?
F7 C25 C24 C23 178.20(10) . . . . ?
F7 C25 C26 F8 0.00(18) . . . . ?
F7 C25 C26 C27 179.97(11) . . . . ?
N2 C1 C11 C16 -24.74(16) . . . . ?
N2 C1 C11 C12 155.02(11) . . . . ?
N1 C1 C11 C16 156.75(11) . . . . ?
N1 C1 C11 C12 -23.49(15) . . . . ?
N3 C6 C7 C8 -176.76(11) . . . . ?
C17 C18 C19 F2 179.28(10) . . . . ?
C17 C18 C19 C20 0.16(18) . . . . ?
C17 C22 C21 F4 177.96(10) . . . . ?
C17 C22 C21 C20 -2.19(18) . . . . ?
C5 C6 C7 C8 3.05(17) . . . . ?
C18 C17 C22 F5 -177.28(9) . . . . ?
C18 C17 C22 C21 2.74(16) . . . . ?
C18 C17 B1 S1 -125.73(10) . . . . ?
C18 C17 B1 N2 -12.71(15) . . . . ?
C18 C17 B1 C23 109.02(12) . . . . ?
C1 N2 B1 S1 -36.60(13) . . . . ?
C1 N2 B1 C17 -151.14(10) . . . . ?
C1 N2 B1 C23 85.78(12) . . . . ?
C1 N1 C2 S1 -0.50(15) . . . . ?
C1 N1 C2 C3 176.84(10) . . . . ?
C1 C11 C16 C15 179.14(11) . . . . ?
C1 C11 C12 C13 -178.53(11) . . . . ?
C3 C8 C7 C6 -0.47(17) . . . . ?
C11 C16 C15 C14 -0.32(18) . . . . ?
C11 C12 C13 C14 -0.91(18) . . . . ?
C28 C23 C24 F6 -179.06(9) . . . . ?
C28 C23 C24 C25 2.15(17) . . . . ?
C28 C23 B1 S1 -3.53(15) . . . . ?
C28 C23 B1 N2 -118.87(12) . . . . ?
C28 C23 B1 C17 116.74(12) . . . . ?
C28 C27 C26 F8 -178.74(11) . . . . ?
C28 C27 C26 C25 1.29(18) . . . . ?
C2 N1 C1 N2 27.59(17) . . . . ?
C2 N1 C1 C11 -153.97(10) . . . . ?
C2 C3 C4 C5 -174.93(11) . . . . ?
C2 C3 C8 C7 174.95(10) . . . . ?
C23 C28 C27 F9 179.69(10) . . . . ?
C23 C28 C27 C26 -0.14(18) . . . . ?
C6 C5 C4 C3 0.52(18) . . . . ?
C4 C5 C6 N3 176.74(11) . . . . ?
C4 C5 C6 C7 -3.07(17) . . . . ?
C4 C3 C2 S1 -13.84(15) . . . . ?
C4 C3 C2 N1 168.67(10) . . . . ?
C4 C3 C8 C7 -2.11(17) . . . . ?
C22 C17 C18 F1 177.26(10) . . . . ?
C22 C17 C18 C19 -1.70(16) . . . . ?
C22 C17 B1 S1 53.83(12) . . . . ?
C22 C17 B1 N2 166.84(10) . . . . ?
C22 C17 B1 C23 -71.43(12) . . . . ?
C16 C11 C12 C13 1.23(17) . . . . ?
C21 C20 C19 F2 -178.57(10) . . . . ?
C21 C20 C19 C18 0.56(17) . . . . ?
C27 C28 C23 C24 -1.49(16) . . . . ?
C27 C28 C23 B1 176.40(11) . . . . ?
C24 C23 B1 S1 174.30(8) . . . . ?
C24 C23 B1 N2 58.96(12) . . . . ?
C24 C23 B1 C17 -65.43(13) . . . . ?
C24 C25 C26 F8 179.34(11) . . . . ?
C24 C25 C26 C27 -0.69(18) . . . . ?
C8 C3 C2 S1 169.23(9) . . . . ?
C8 C3 C2 N1 -8.26(16) . . . . ?
C8 C3 C4 C5 2.09(17) . . . . ?
C19 C20 C21 F4 -179.74(10) . . . . ?
C19 C20 C21 C22 0.40(17) . . . . ?
C12 C11 C16 C15 -0.62(17) . . . . ?
C26 C25 C24 F6 -179.95(10) . . . . ?
C26 C25 C24 C23 -1.13(19) . . . . ?
C15 C14 C13 C12 -0.03(19) . . . . ?
C13 C14 C15 C16 0.65(19) . . . . ?
C10 N3 C6 C5 -9.14(17) . . . . ?
C10 N3 C6 C7 170.67(11) . . . . ?
C9 N3 C6 C5 -170.96(11) . . . . ?
C9 N3 C6 C7 8.84(17) . . . . ?
B1 S1 C2 N1 -35.07(10) . . . . ?
B1 S1 C2 C3 147.58(9) . . . . ?
B1 N2 C1 N1 -2.97(17) . . . . ?
B1 N2 C1 C11 178.64(10) . . . . ?
B1 C17 C18 F1 -3.16(17) . . . . ?
B1 C17 C18 C19 177.87(11) . . . . ?
B1 C17 C22 F5 3.12(15) . . . . ?
B1 C17 C22 C21 -176.87(10) . . . . ?
B1 C23 C24 F6 2.79(15) . . . . ?
B1 C23 C24 C25 -176.00(11) . . . . ?
